data_4346403
loop_
_publ_author_name
'Wang, Wen-Min'
'Zhang, Hong-Xia'
'Wang, Shi-Yu'
'Shen, Hai-Yun'
'Gao, Hong-Ling'
'Cui, Jian-Zhong'
'Zhao, Bin'

_publ_section_title
;
 Ligand Field Affected Single-Molecule Magnet Behavior of Lanthanide(III)
 Dinuclear Complexes with an 8-Hydroxyquinoline Schiff Base Derivative as
 Bridging Ligand.
;
_journal_issue 22
_journal_name_full 'Inorganic chemistry'
_journal_page_first 10610
_journal_page_last 10622
_journal_paper_doi 10.1021/acs.inorgchem.5b01404
_journal_volume 54
_journal_year 2015
_chemical_formula_sum 'C52 H24 F26 Ho2 N4 O10'
_chemical_formula_weight 1688.61
_space_group_IT_number 14
_space_group_name_Hall '-P 2yn'
_space_group_name_H-M_alt 'P 1 21/n 1'
_symmetry_cell_setting monoclinic
_symmetry_space_group_name_H-M 'P 1 21/n 1'
_atom_sites_solution_hydrogens geom
_atom_sites_solution_primary direct
_atom_sites_solution_secondary difmap
_audit_creation_method SHELXL-97
_cell_angle_alpha 90.00
_cell_angle_beta 94.47(3)
_cell_angle_gamma 90.00
_cell_formula_units_Z 2
_cell_length_a 11.266(2)
_cell_length_b 19.005(4)
_cell_length_c 13.043(3)
_cell_measurement_temperature 113(2)
_cell_volume 2784.1(10)
_computing_structure_refinement 'SHELXL-97 (Sheldrick, 1997)'
_computing_structure_solution 'SHELXS-97 (Sheldrick, 1990)'
_diffrn_ambient_temperature 113(2)
_diffrn_measured_fraction_theta_full 1.000
_diffrn_measured_fraction_theta_max 1.000
_diffrn_measurement_device_type CCD
_diffrn_radiation_monochromator graphite
_diffrn_radiation_source 'fine-focus sealed tube'
_diffrn_radiation_type MoK\a
_diffrn_radiation_wavelength 0.71073
_diffrn_reflns_av_R_equivalents 0.0424
_diffrn_reflns_av_sigmaI/netI 0.0272
_diffrn_reflns_limit_h_max 13
_diffrn_reflns_limit_h_min -13
_diffrn_reflns_limit_k_max 22
_diffrn_reflns_limit_k_min -22
_diffrn_reflns_limit_l_max 15
_diffrn_reflns_limit_l_min -15
_diffrn_reflns_number 25714
_diffrn_reflns_theta_full 25.02
_diffrn_reflns_theta_max 25.02
_diffrn_reflns_theta_min 1.90
_exptl_absorpt_coefficient_mu 2.971
_exptl_absorpt_correction_T_max 0.7169
_exptl_absorpt_correction_T_min 0.5880
_exptl_absorpt_correction_type multi-scan
_exptl_crystal_colour red
_exptl_crystal_density_diffrn 2.014
_exptl_crystal_density_method 'not measured'
_exptl_crystal_description block
_exptl_crystal_F_000 1624
_exptl_crystal_size_max 0.20
_exptl_crystal_size_mid 0.18
_exptl_crystal_size_min 0.12
_refine_diff_density_max 0.596
_refine_diff_density_min -0.877
_refine_diff_density_rms 0.092
_refine_ls_extinction_method none
_refine_ls_goodness_of_fit_ref 1.101
_refine_ls_hydrogen_treatment mixed
_refine_ls_matrix_type full
_refine_ls_number_parameters 452
_refine_ls_number_reflns 4915
_refine_ls_number_restraints 79
_refine_ls_restrained_S_all 1.098
_refine_ls_R_factor_all 0.0253
_refine_ls_R_factor_gt 0.0225
_refine_ls_shift/su_max 0.032
_refine_ls_shift/su_mean 0.001
_refine_ls_structure_factor_coef Fsqd
_refine_ls_weighting_details 'calc w=1/[\s^2^(Fo^2^)+(0.0261P)^2^+1.5221P] where P=(Fo^2^+2Fc^2^)/3'
_refine_ls_weighting_scheme calc
_refine_ls_wR_factor_gt 0.0526
_refine_ls_wR_factor_ref 0.0540
_reflns_number_gt 4563
_reflns_number_total 4915
_reflns_threshold_expression >2sigma(I)
_cod_data_source_file ic5b01404_si_002.cif
_cod_data_source_block 4
_cod_depositor_comments
;
The following automatic conversions were performed:

data item '_exptl_absorpt_correction_type' value 'MULTI-SCAN' was
changed to 'multi-scan' in accordance with the
/home/saulius/struct/COD-crude-data/automatic-downloads/DataCite-retrospective/ACS/depositions/lib/dictionaries/cif_core.dic
dictionary named 'cif_core.dic' version 2.4.2 last updated on
2011-04-26.

data item '_symmetry_cell_setting' value 'Monoclinic' was changed to
'monoclinic' in accordance with the
/home/saulius/struct/COD-crude-data/automatic-downloads/DataCite-retrospective/ACS/depositions/lib/dictionaries/cif_core.dic
dictionary named 'cif_core.dic' version 2.4.2 last updated on
2011-04-26.

Automatic conversion script
Id: cif_fix_values 6909 2019-04-08 15:41:33Z antanas 
;
_cod_original_sg_symbol_H-M P2(1)/n
_cod_database_code 4346403

loop_
_symmetry_equiv_pos_as_xyz
'x, y, z'
'-x+1/2, y+1/2, -z+1/2'
'-x, -y, -z'
'x-1/2, -y-1/2, z-1/2'

loop_
_atom_site_label
_atom_site_type_symbol
_atom_site_fract_x
_atom_site_fract_y
_atom_site_fract_z
_atom_site_U_iso_or_equiv
_atom_site_adp_type
_atom_site_occupancy
_atom_site_symmetry_multiplicity
_atom_site_calc_flag
_atom_site_refinement_flags
_atom_site_disorder_assembly
_atom_site_disorder_group
Ho1 Ho 0.458361(11) 0.093641(6) 0.469908(9) 0.01270(6) Uani 1 1 d . . .
F1 F 0.7886(2) 0.25975(13) 0.48815(15) 0.0527(7) Uani 1 1 d . . .
F2 F 0.84465(16) 0.23459(11) 0.64316(16) 0.0378(5) Uani 1 1 d . . .
F3 F 0.73513(18) 0.32400(10) 0.6103(2) 0.0484(6) Uani 1 1 d . . .
F4 F 0.49198(17) 0.22116(12) 0.86720(14) 0.0404(5) Uani 1 1 d . . .
F5 F 0.32867(17) 0.21359(13) 0.77211(16) 0.0455(6) Uani 1 1 d . . .
F6 F 0.4069(2) 0.12148(11) 0.84288(15) 0.0435(5) Uani 1 1 d . . .
F7 F 0.6642(2) 0.17648(12) 0.18338(15) 0.0435(7) Uani 0.970(3) 1 d PDU A 1
F8 F 0.5412(2) 0.14394(15) 0.06041(16) 0.0509(7) Uani 0.970(3) 1 d PDU A 1
F9 F 0.6758(2) 0.07321(12) 0.1220(2) 0.0576(8) Uani 0.970(3) 1 d PDU A 1
F7' F 0.7149(18) 0.126(4) 0.183(5) 0.053(8) Uani 0.030(3) 1 d PDU A 2
F8' F 0.555(6) 0.186(2) 0.118(6) 0.050(8) Uani 0.030(3) 1 d PDU A 2
F9' F 0.597(6) 0.082(3) 0.062(3) 0.044(8) Uani 0.030(3) 1 d PDU A 2
F10 F 0.3039(2) -0.07707(12) 0.13142(17) 0.0495(6) Uani 1 1 d . A .
F11 F 0.22587(18) -0.08136(10) 0.27516(16) 0.0374(5) Uani 1 1 d . A .
F12 F 0.16557(17) -0.00364(12) 0.16503(17) 0.0474(6) Uani 1 1 d . A .
F13 F 0.63063(18) 0.45987(10) 0.40959(17) 0.0420(5) Uani 1 1 d . . .
O1 O 0.46031(17) 0.11857(11) 0.64614(14) 0.0184(4) Uani 1 1 d . . .
O2 O 0.61794(17) 0.17103(10) 0.51618(14) 0.0173(4) Uani 1 1 d . . .
O3 O 0.51777(17) 0.12551(10) 0.30881(14) 0.0173(4) Uani 1 1 d . . .
O4 O 0.33600(17) 0.03546(11) 0.34036(15) 0.0193(4) Uani 1 1 d . . .
O5 O 0.39315(16) -0.01290(10) 0.53973(14) 0.0154(4) Uani 1 1 d . . .
N1 N 0.2556(2) 0.10243(12) 0.51888(18) 0.0157(5) Uani 1 1 d . . .
N2 N 0.3658(2) 0.21858(12) 0.45441(18) 0.0167(5) Uani 1 1 d . . .
C1 C 0.4317(3) 0.18093(16) 0.7974(2) 0.0227(7) Uani 1 1 d . . .
C2 C 0.4970(2) 0.16975(15) 0.7004(2) 0.0180(6) Uani 1 1 d . . .
C3 C 0.5861(3) 0.21723(16) 0.6805(2) 0.0204(6) Uani 1 1 d . . .
H3 H 0.6077 0.2536 0.7283 0.024 Uiso 1 1 calc R . .
C4 C 0.6437(2) 0.21128(14) 0.5900(2) 0.0161(6) Uani 1 1 d . . .
C5 C 0.7532(3) 0.25803(16) 0.5813(2) 0.0227(7) Uani 1 1 d . . .
C6 C 0.5999(3) 0.12226(16) 0.1473(2) 0.0239(7) Uani 1 1 d D . .
C7 C 0.5145(3) 0.09380(14) 0.2237(2) 0.0173(6) Uani 1 1 d . A .
C8 C 0.4420(3) 0.03885(16) 0.1903(2) 0.0222(7) Uani 1 1 d . . .
H8 H 0.4520 0.0169 0.1261 0.027 Uiso 1 1 calc R A .
C9 C 0.3534(3) 0.01561(16) 0.2515(2) 0.0193(6) Uani 1 1 d . A .
C10 C 0.2626(3) -0.03742(18) 0.2046(2) 0.0270(7) Uani 1 1 d . . .
C11 C 0.2086(2) 0.04486(15) 0.5610(2) 0.0166(6) Uani 1 1 d . . .
C12 C 0.2810(2) -0.01684(15) 0.5703(2) 0.0157(6) Uani 1 1 d . . .
C13 C 0.2326(3) -0.07595(16) 0.6119(2) 0.0199(6) Uani 1 1 d . . .
H13 H 0.2774 -0.1183 0.6167 0.024 Uiso 1 1 calc R . .
C14 C 0.1175(3) -0.07436(17) 0.6474(2) 0.0233(7) Uani 1 1 d . . .
H14 H 0.0872 -0.1158 0.6767 0.028 Uiso 1 1 calc R . .
C15 C 0.0481(3) -0.01565(16) 0.6411(2) 0.0231(7) Uani 1 1 d . . .
H15 H -0.0289 -0.0160 0.6661 0.028 Uiso 1 1 calc R . .
C16 C 0.0921(3) 0.04551(16) 0.5971(2) 0.0189(6) Uani 1 1 d . . .
C17 C 0.0275(3) 0.10927(17) 0.5864(2) 0.0234(7) Uani 1 1 d . . .
H17 H -0.0511 0.1117 0.6078 0.028 Uiso 1 1 calc R . .
C18 C 0.0780(3) 0.16780(16) 0.5452(2) 0.0207(6) Uani 1 1 d . . .
H18 H 0.0357 0.2110 0.5391 0.025 Uiso 1 1 calc R . .
C19 C 0.1933(2) 0.16205(16) 0.5125(2) 0.0187(6) Uani 1 1 d . . .
C20 C 0.2574(3) 0.22405(15) 0.4780(2) 0.0186(6) Uani 1 1 d . . .
H20 H 0.2186 0.2684 0.4732 0.022 Uiso 1 1 calc R . .
C21 C 0.4290(2) 0.28247(15) 0.4397(2) 0.0173(6) Uani 1 1 d . . .
C22 C 0.4239(3) 0.33762(15) 0.5099(2) 0.0216(7) Uani 1 1 d . . .
H22 H 0.3736 0.3338 0.5648 0.026 Uiso 1 1 calc R . .
C23 C 0.4912(3) 0.39783(16) 0.5002(3) 0.0275(7) Uani 1 1 d . . .
H23 H 0.4884 0.4354 0.5480 0.033 Uiso 1 1 calc R . .
C24 C 0.5625(3) 0.40177(15) 0.4192(3) 0.0275(8) Uani 1 1 d . . .
C25 C 0.5700(3) 0.34842(16) 0.3489(2) 0.0245(7) Uani 1 1 d . . .
H25 H 0.6199 0.3529 0.2938 0.029 Uiso 1 1 calc R . .
C26 C 0.5034(3) 0.28778(16) 0.3599(2) 0.0225(7) Uani 1 1 d . . .
H26 H 0.5086 0.2499 0.3129 0.027 Uiso 1 1 calc R . .

loop_
_atom_site_aniso_label
_atom_site_aniso_U_11
_atom_site_aniso_U_22
_atom_site_aniso_U_33
_atom_site_aniso_U_23
_atom_site_aniso_U_13
_atom_site_aniso_U_12
Ho1 0.01337(9) 0.01426(8) 0.01089(8) -0.00061(5) 0.00362(5) 0.00105(5)
F1 0.0482(13) 0.0862(18) 0.0253(11) 0.0006(11) 0.0125(10) -0.0391(13)
F2 0.0157(9) 0.0469(12) 0.0495(13) 0.0140(10) -0.0049(9) -0.0017(9)
F3 0.0311(11) 0.0225(10) 0.0930(19) -0.0059(11) 0.0132(12) -0.0043(9)
F4 0.0397(11) 0.0618(14) 0.0211(10) -0.0206(10) 0.0113(9) -0.0170(10)
F5 0.0276(11) 0.0770(16) 0.0334(11) -0.0026(11) 0.0118(9) 0.0188(11)
F6 0.0683(15) 0.0400(12) 0.0256(11) 0.0004(9) 0.0251(10) -0.0086(11)
F7 0.0535(14) 0.0500(14) 0.0289(11) -0.0049(10) 0.0164(10) -0.0320(12)
F8 0.0526(15) 0.0745(18) 0.0240(12) 0.0252(12) -0.0060(10) -0.0234(13)
F9 0.0584(17) 0.0449(14) 0.0771(19) 0.0097(13) 0.0541(15) 0.0103(12)
F7' 0.053(12) 0.055(13) 0.054(12) 0.004(12) 0.026(11) -0.005(12)
F8' 0.058(12) 0.060(13) 0.031(12) 0.008(11) 0.009(11) -0.014(12)
F9' 0.045(12) 0.049(12) 0.041(12) 0.013(11) 0.027(11) -0.012(11)
F10 0.0479(14) 0.0604(14) 0.0432(13) -0.0335(11) 0.0217(11) -0.0267(11)
F11 0.0394(12) 0.0352(11) 0.0381(12) -0.0022(9) 0.0073(10) -0.0175(9)
F12 0.0304(11) 0.0553(14) 0.0526(14) 0.0029(11) -0.0225(10) -0.0062(11)
F13 0.0437(12) 0.0194(10) 0.0646(15) -0.0009(10) 0.0151(11) -0.0097(9)
O1 0.0199(11) 0.0226(11) 0.0127(10) -0.0017(9) 0.0022(8) -0.0038(9)
O2 0.0171(10) 0.0201(10) 0.0150(10) 0.0000(8) 0.0039(8) 0.0015(8)
O3 0.0218(11) 0.0174(10) 0.0131(10) -0.0001(8) 0.0043(8) -0.0009(9)
O4 0.0166(10) 0.0279(11) 0.0137(10) -0.0023(9) 0.0028(8) -0.0031(9)
O5 0.0125(9) 0.0175(10) 0.0170(10) -0.0007(8) 0.0068(8) 0.0011(8)
N1 0.0160(13) 0.0192(12) 0.0119(12) -0.0011(9) 0.0001(10) 0.0012(10)
N2 0.0194(13) 0.0164(12) 0.0146(12) -0.0005(10) 0.0031(10) 0.0021(10)
C1 0.0213(16) 0.0292(17) 0.0179(15) -0.0040(13) 0.0037(13) -0.0019(13)
C2 0.0163(15) 0.0239(16) 0.0134(14) 0.0024(12) -0.0005(12) 0.0058(12)
C3 0.0186(15) 0.0244(16) 0.0181(15) -0.0034(13) 0.0008(12) -0.0020(13)
C4 0.0138(14) 0.0159(14) 0.0181(14) 0.0029(12) -0.0014(11) 0.0030(12)
C5 0.0193(16) 0.0263(17) 0.0224(16) 0.0007(13) 0.0018(13) 0.0025(13)
C6 0.0285(17) 0.0276(17) 0.0163(15) -0.0004(13) 0.0048(13) -0.0040(14)
C7 0.0192(16) 0.0204(15) 0.0126(14) 0.0019(11) 0.0039(12) 0.0049(12)
C8 0.0250(16) 0.0267(16) 0.0157(14) -0.0063(13) 0.0068(13) -0.0040(13)
C9 0.0177(15) 0.0235(15) 0.0164(14) 0.0015(12) -0.0006(12) 0.0013(12)
C10 0.0263(17) 0.0340(18) 0.0209(16) -0.0079(14) 0.0028(14) -0.0053(15)
C11 0.0151(14) 0.0204(15) 0.0143(14) -0.0037(12) 0.0013(11) -0.0005(12)
C12 0.0143(14) 0.0200(15) 0.0131(13) -0.0029(11) 0.0022(11) 0.0018(12)
C13 0.0192(16) 0.0202(15) 0.0208(15) -0.0006(12) 0.0046(13) 0.0023(12)
C14 0.0217(17) 0.0238(16) 0.0256(17) 0.0044(13) 0.0087(14) -0.0040(13)
C15 0.0170(15) 0.0284(17) 0.0249(16) -0.0018(13) 0.0089(13) -0.0014(13)
C16 0.0163(15) 0.0232(15) 0.0172(14) -0.0029(12) 0.0027(12) 0.0024(12)
C17 0.0143(16) 0.0304(17) 0.0261(17) 0.0008(14) 0.0055(13) 0.0038(13)
C18 0.0166(15) 0.0220(16) 0.0233(16) 0.0000(13) 0.0008(12) 0.0064(13)
C19 0.0150(15) 0.0254(16) 0.0156(14) -0.0013(12) 0.0007(12) 0.0050(12)
C20 0.0219(16) 0.0183(15) 0.0156(14) 0.0001(12) 0.0012(12) 0.0056(12)
C21 0.0151(14) 0.0173(14) 0.0191(14) 0.0038(12) -0.0007(12) 0.0035(12)
C22 0.0219(16) 0.0219(16) 0.0214(15) 0.0021(13) 0.0035(13) 0.0070(13)
C23 0.0282(18) 0.0183(16) 0.0355(19) -0.0067(14) -0.0005(15) 0.0050(14)
C24 0.0253(18) 0.0151(15) 0.042(2) 0.0064(14) 0.0011(15) 0.0014(13)
C25 0.0244(17) 0.0210(16) 0.0284(17) 0.0076(13) 0.0041(14) 0.0012(13)
C26 0.0264(16) 0.0200(15) 0.0211(15) 0.0009(13) 0.0025(13) 0.0022(13)

loop_
_atom_type_symbol
_atom_type_description
_atom_type_scat_dispersion_real
_atom_type_scat_dispersion_imag
_atom_type_scat_source
C C 0.0033 0.0016 'International Tables Vol C Tables 4.2.6.8 and 6.1.1.4'
H H 0.0000 0.0000 'International Tables Vol C Tables 4.2.6.8 and 6.1.1.4'
N N 0.0061 0.0033 'International Tables Vol C Tables 4.2.6.8 and 6.1.1.4'
O O 0.0106 0.0060 'International Tables Vol C Tables 4.2.6.8 and 6.1.1.4'
F F 0.0171 0.0103 'International Tables Vol C Tables 4.2.6.8 and 6.1.1.4'
Ho Ho -0.2175 4.6783 'International Tables Vol C Tables 4.2.6.8 and 6.1.1.4'

loop_
_geom_angle_atom_site_label_1
_geom_angle_atom_site_label_2
_geom_angle_atom_site_label_3
_geom_angle
_geom_angle_site_symmetry_1
_geom_angle_site_symmetry_3
O5 Ho1 O3 82.06(7) 3_656 .
O5 Ho1 O1 103.83(7) 3_656 .
O3 Ho1 O1 148.04(7) . .
O5 Ho1 O5 72.29(7) 3_656 .
O3 Ho1 O5 133.58(6) . .
O1 Ho1 O5 76.97(7) . .
O5 Ho1 O2 83.47(7) 3_656 .
O3 Ho1 O2 78.62(7) . .
O1 Ho1 O2 71.05(7) . .
O5 Ho1 O2 133.50(7) . .
O5 Ho1 O4 92.01(7) 3_656 .
O3 Ho1 O4 70.78(7) . .
O1 Ho1 O4 138.91(7) . .
O5 Ho1 O4 72.16(7) . .
O2 Ho1 O4 149.40(6) . .
O5 Ho1 N1 140.43(7) 3_656 .
O3 Ho1 N1 124.14(8) . .
O1 Ho1 N1 70.43(8) . .
O5 Ho1 N1 68.26(7) . .
O2 Ho1 N1 127.08(7) . .
O4 Ho1 N1 73.29(7) . .
O5 Ho1 N2 154.62(7) 3_656 .
O3 Ho1 N2 80.46(7) . .
O1 Ho1 N2 82.21(7) . .
O5 Ho1 N2 132.81(7) . .
O2 Ho1 N2 75.15(7) . .
O4 Ho1 N2 99.41(7) . .
N1 Ho1 N2 64.93(7) . .
O5 Ho1 Ho1 36.87(5) 3_656 3_656
O3 Ho1 Ho1 110.50(5) . 3_656
O1 Ho1 Ho1 90.20(5) . 3_656
O5 Ho1 Ho1 35.42(4) . 3_656
O2 Ho1 Ho1 111.37(5) . 3_656
O4 Ho1 Ho1 80.12(5) . 3_656
N1 Ho1 Ho1 103.64(5) . 3_656
N2 Ho1 Ho1 167.87(5) . 3_656
C2 O1 Ho1 133.44(18) . .
C4 O2 Ho1 134.91(18) . .
C7 O3 Ho1 132.65(18) . .
C9 O4 Ho1 132.69(18) . .
C12 O5 Ho1 133.09(17) . 3_656
C12 O5 Ho1 119.06(16) . .
Ho1 O5 Ho1 107.71(7) 3_656 .
C19 N1 C11 119.6(2) . .
C19 N1 Ho1 123.01(19) . .
C11 N1 Ho1 117.27(18) . .
C20 N2 C21 117.1(2) . .
C20 N2 Ho1 116.02(19) . .
C21 N2 Ho1 125.91(17) . .
F6 C1 F4 107.4(3) . .
F6 C1 F5 107.5(3) . .
F4 C1 F5 106.8(3) . .
F6 C1 C2 112.7(2) . .
F4 C1 C2 113.1(2) . .
F5 C1 C2 109.0(2) . .
O1 C2 C3 127.5(3) . .
O1 C2 C1 114.6(3) . .
C3 C2 C1 117.8(3) . .
C2 C3 C4 119.8(3) . .
C2 C3 H3 120.1 . .
C4 C3 H3 120.1 . .
O2 C4 C3 127.4(3) . .
O2 C4 C5 116.1(2) . .
C3 C4 C5 116.5(3) . .
F1 C5 F3 107.7(3) . .
F1 C5 F2 107.1(3) . .
F3 C5 F2 105.7(3) . .
F1 C5 C4 112.8(3) . .
F3 C5 C4 112.6(2) . .
F2 C5 C4 110.5(2) . .
F9 C6 F7 106.9(3) . .
F9 C6 F8 107.0(3) . .
F7 C6 F8 106.4(3) . .
F9 C6 F7' 60(3) . .
F7 C6 F7' 49(3) . .
F8 C6 F7' 133(3) . .
F9 C6 F9' 51(3) . .
F7 C6 F9' 135(2) . .
F8 C6 F9' 59(3) . .
F7' C6 F9' 106.5(11) . .
F9 C6 F8' 142(3) . .
F7 C6 F8' 66(4) . .
F8 C6 F8' 48(4) . .
F7' C6 F8' 112(5) . .
F9' C6 F8' 106(5) . .
F9 C6 C7 111.3(2) . .
F7 C6 C7 113.3(2) . .
F8 C6 C7 111.5(3) . .
F7' C6 C7 116(3) . .
F9' C6 C7 111(3) . .
F8' C6 C7 105(3) . .
O3 C7 C8 128.1(3) . .
O3 C7 C6 115.2(2) . .
C8 C7 C6 116.6(3) . .
C7 C8 C9 119.4(3) . .
C7 C8 H8 120.3 . .
C9 C8 H8 120.3 . .
O4 C9 C8 127.3(3) . .
O4 C9 C10 115.0(2) . .
C8 C9 C10 117.7(3) . .
F10 C10 F11 106.6(3) . .
F10 C10 F12 108.5(3) . .
F11 C10 F12 106.2(3) . .
F10 C10 C9 113.6(3) . .
F11 C10 C9 111.8(2) . .
F12 C10 C9 109.9(3) . .
N1 C11 C12 117.4(2) . .
N1 C11 C16 121.7(3) . .
C12 C11 C16 120.8(3) . .
O5 C12 C13 124.5(3) . .
O5 C12 C11 117.9(2) . .
C13 C12 C11 117.5(3) . .
C12 C13 C14 120.9(3) . .
C12 C13 H13 119.6 . .
C14 C13 H13 119.6 . .
C15 C14 C13 122.4(3) . .
C15 C14 H14 118.8 . .
C13 C14 H14 118.8 . .
C14 C15 C16 118.9(3) . .
C14 C15 H15 120.5 . .
C16 C15 H15 120.5 . .
C15 C16 C17 123.6(3) . .
C15 C16 C11 119.4(3) . .
C17 C16 C11 117.0(3) . .
C18 C17 C16 120.4(3) . .
C18 C17 H17 119.8 . .
C16 C17 H17 119.8 . .
C17 C18 C19 118.4(3) . .
C17 C18 H18 120.8 . .
C19 C18 H18 120.8 . .
N1 C19 C18 122.9(3) . .
N1 C19 C20 115.5(2) . .
C18 C19 C20 121.3(3) . .
N2 C20 C19 120.4(3) . .
N2 C20 H20 119.8 . .
C19 C20 H20 119.8 . .
C26 C21 C22 119.7(3) . .
C26 C21 N2 119.9(3) . .
C22 C21 N2 120.2(3) . .
C23 C22 C21 120.6(3) . .
C23 C22 H22 119.7 . .
C21 C22 H22 119.7 . .
C24 C23 C22 118.1(3) . .
C24 C23 H23 120.9 . .
C22 C23 H23 120.9 . .
F13 C24 C25 118.3(3) . .
F13 C24 C23 118.9(3) . .
C25 C24 C23 122.8(3) . .
C24 C25 C26 118.8(3) . .
C24 C25 H25 120.6 . .
C26 C25 H25 120.6 . .
C25 C26 C21 120.0(3) . .
C25 C26 H26 120.0 . .
C21 C26 H26 120.0 . .

loop_
_geom_bond_atom_site_label_1
_geom_bond_atom_site_label_2
_geom_bond_distance
_geom_bond_site_symmetry_2
Ho1 O5 2.2807(18) 3_656
Ho1 O3 2.3344(19) .
Ho1 O1 2.3453(19) .
Ho1 O5 2.3608(19) .
Ho1 O2 2.364(2) .
Ho1 O4 2.370(2) .
Ho1 N1 2.426(2) .
Ho1 N2 2.595(2) .
Ho1 Ho1 3.7484(7) 3_656
F1 C5 1.308(4) .
F2 C5 1.334(4) .
F3 C5 1.330(4) .
F4 C1 1.334(4) .
F5 C1 1.334(4) .
F6 C1 1.316(4) .
F7 C6 1.325(4) .
F8 C6 1.332(3) .
F9 C6 1.324(4) .
F7' C6 1.345(10) .
F8' C6 1.351(10) .
F9' C6 1.350(10) .
F10 C10 1.328(4) .
F11 C10 1.332(4) .
F12 C10 1.336(4) .
F13 C24 1.356(4) .
O1 C2 1.254(3) .
O2 C4 1.246(3) .
O3 C7 1.261(3) .
O4 C9 1.248(3) .
O5 C12 1.356(3) .
O5 Ho1 2.2807(18) 3_656
N1 C19 1.332(4) .
N1 C11 1.350(4) .
N2 C20 1.286(4) .
N2 C21 1.428(4) .
C1 C2 1.527(4) .
C2 C3 1.389(4) .
C3 C4 1.396(4) .
C3 H3 0.9500 .
C4 C5 1.532(4) .
C6 C7 1.537(4) .
C7 C8 1.376(4) .
C8 C9 1.397(4) .
C8 H8 0.9500 .
C9 C10 1.529(4) .
C11 C12 1.428(4) .
C11 C16 1.428(4) .
C12 C13 1.378(4) .
C13 C14 1.411(4) .
C13 H13 0.9500 .
C14 C15 1.361(4) .
C14 H14 0.9500 .
C15 C16 1.404(4) .
C15 H15 0.9500 .
C16 C17 1.415(4) .
C17 C18 1.377(4) .
C17 H17 0.9500 .
C18 C19 1.403(4) .
C18 H18 0.9500 .
C19 C20 1.471(4) .
C20 H20 0.9500 .
C21 C26 1.390(4) .
C21 C22 1.396(4) .
C22 C23 1.384(4) .
C22 H22 0.9500 .
C23 C24 1.378(5) .
C23 H23 0.9500 .
C24 C25 1.374(5) .
C25 C26 1.389(4) .
C25 H25 0.9500 .
C26 H26 0.9500 .

loop_
_geom_torsion_atom_site_label_1
_geom_torsion_atom_site_label_2
_geom_torsion_atom_site_label_3
_geom_torsion_atom_site_label_4
_geom_torsion
_geom_torsion_site_symmetry_1
_geom_torsion_site_symmetry_4
O5 Ho1 O1 C2 104.6(2) 3_656 .
O3 Ho1 O1 C2 7.4(3) . .
O5 Ho1 O1 C2 172.4(3) . .
O2 Ho1 O1 C2 26.6(2) . .
O4 Ho1 O1 C2 -145.7(2) . .
N1 Ho1 O1 C2 -116.4(3) . .
N2 Ho1 O1 C2 -50.3(2) . .
Ho1 Ho1 O1 C2 139.2(2) 3_656 .
O5 Ho1 O2 C4 -125.5(3) 3_656 .
O3 Ho1 O2 C4 151.4(3) . .
O1 Ho1 O2 C4 -18.4(2) . .
O5 Ho1 O2 C4 -67.5(3) . .
O4 Ho1 O2 C4 151.7(2) . .
N1 Ho1 O2 C4 26.9(3) . .
N2 Ho1 O2 C4 68.3(2) . .
Ho1 Ho1 O2 C4 -100.9(2) 3_656 .
O5 Ho1 O3 C7 65.2(2) 3_656 .
O1 Ho1 O3 C7 168.7(2) . .
O5 Ho1 O3 C7 9.0(3) . .
O2 Ho1 O3 C7 150.1(3) . .
O4 Ho1 O3 C7 -29.7(2) . .
N1 Ho1 O3 C7 -82.5(3) . .
N2 Ho1 O3 C7 -133.3(3) . .
Ho1 Ho1 O3 C7 41.3(3) 3_656 .
O5 Ho1 O4 C9 -52.5(3) 3_656 .
O3 Ho1 O4 C9 28.4(2) . .
O1 Ho1 O4 C9 -166.3(2) . .
O5 Ho1 O4 C9 -123.2(3) . .
O2 Ho1 O4 C9 28.1(3) . .
N1 Ho1 O4 C9 164.9(3) . .
N2 Ho1 O4 C9 104.8(3) . .
Ho1 Ho1 O4 C9 -87.5(3) 3_656 .
O5 Ho1 O5 C12 -176.3(2) 3_656 .
O3 Ho1 O5 C12 -116.56(18) . .
O1 Ho1 O5 C12 74.35(18) . .
O2 Ho1 O5 C12 121.58(18) . .
O4 Ho1 O5 C12 -78.17(18) . .
N1 Ho1 O5 C12 0.48(17) . .
N2 Ho1 O5 C12 8.2(2) . .
Ho1 Ho1 O5 C12 -176.3(2) 3_656 .
O5 Ho1 O5 Ho1 0.0 3_656 3_656
O3 Ho1 O5 Ho1 59.74(11) . 3_656
O1 Ho1 O5 Ho1 -109.35(9) . 3_656
O2 Ho1 O5 Ho1 -62.12(11) . 3_656
O4 Ho1 O5 Ho1 98.13(8) . 3_656
N1 Ho1 O5 Ho1 176.78(10) . 3_656
N2 Ho1 O5 Ho1 -175.54(7) . 3_656
O5 Ho1 N1 C19 -179.21(19) 3_656 .
O3 Ho1 N1 C19 -55.2(2) . .
O1 Ho1 N1 C19 92.6(2) . .
O5 Ho1 N1 C19 176.0(2) . .
O2 Ho1 N1 C19 47.1(2) . .
O4 Ho1 N1 C19 -107.0(2) . .
N2 Ho1 N1 C19 2.2(2) . .
Ho1 Ho1 N1 C19 177.9(2) 3_656 .
O5 Ho1 N1 C11 5.5(3) 3_656 .
O3 Ho1 N1 C11 129.49(19) . .
O1 Ho1 N1 C11 -82.6(2) . .
O5 Ho1 N1 C11 0.71(18) . .
O2 Ho1 N1 C11 -128.17(19) . .
O4 Ho1 N1 C11 77.7(2) . .
N2 Ho1 N1 C11 -173.1(2) . .
Ho1 Ho1 N1 C11 2.6(2) 3_656 .
O5 Ho1 N2 C20 -179.28(18) 3_656 .
O3 Ho1 N2 C20 133.6(2) . .
O1 Ho1 N2 C20 -73.3(2) . .
O5 Ho1 N2 C20 -9.2(2) . .
O2 Ho1 N2 C20 -145.7(2) . .
O4 Ho1 N2 C20 65.1(2) . .
N1 Ho1 N2 C20 -1.36(19) . .
Ho1 Ho1 N2 C20 -21.6(4) 3_656 .
O5 Ho1 N2 C21 -10.7(3) 3_656 .
O3 Ho1 N2 C21 -57.8(2) . .
O1 Ho1 N2 C21 95.2(2) . .
O5 Ho1 N2 C21 159.33(19) . .
O2 Ho1 N2 C21 22.8(2) . .
O4 Ho1 N2 C21 -126.3(2) . .
N1 Ho1 N2 C21 167.2(2) . .
Ho1 Ho1 N2 C21 146.9(2) 3_656 .
Ho1 O1 C2 C3 -25.6(4) . .
Ho1 O1 C2 C1 152.4(2) . .
F6 C1 C2 O1 39.8(4) . .
F4 C1 C2 O1 161.9(3) . .
F5 C1 C2 O1 -79.5(3) . .
F6 C1 C2 C3 -142.0(3) . .
F4 C1 C2 C3 -19.9(4) . .
F5 C1 C2 C3 98.7(3) . .
O1 C2 C3 C4 1.4(5) . .
C1 C2 C3 C4 -176.5(3) . .
Ho1 O2 C4 C3 8.0(4) . .
Ho1 O2 C4 C5 -173.78(17) . .
C2 C3 C4 O2 7.3(5) . .
C2 C3 C4 C5 -170.8(3) . .
O2 C4 C5 F1 13.9(4) . .
C3 C4 C5 F1 -167.7(3) . .
O2 C4 C5 F3 136.1(3) . .
C3 C4 C5 F3 -45.5(4) . .
O2 C4 C5 F2 -105.9(3) . .
C3 C4 C5 F2 72.5(3) . .
Ho1 O3 C7 C8 22.4(5) . .
Ho1 O3 C7 C6 -159.84(18) . .
F9 C6 C7 O3 120.4(3) . .
F7 C6 C7 O3 -0.1(4) . .
F8 C6 C7 O3 -120.2(3) . .
F7' C6 C7 O3 54(4) . .
F9' C6 C7 O3 176(3) . .
F8' C6 C7 O3 -70(4) . .
F9 C6 C7 C8 -61.6(4) . .
F7 C6 C7 C8 178.0(3) . .
F8 C6 C7 C8 57.9(4) . .
F7' C6 C7 C8 -128(4) . .
F9' C6 C7 C8 -6(3) . .
F8' C6 C7 C8 108(4) . .
O3 C7 C8 C9 4.7(5) . .
C6 C7 C8 C9 -173.0(3) . .
Ho1 O4 C9 C8 -19.2(5) . .
Ho1 O4 C9 C10 163.99(19) . .
C7 C8 C9 O4 -6.1(5) . .
C7 C8 C9 C10 170.6(3) . .
O4 C9 C10 F10 -155.9(3) . .
C8 C9 C10 F10 27.0(4) . .
O4 C9 C10 F11 -35.2(4) . .
C8 C9 C10 F11 147.7(3) . .
O4 C9 C10 F12 82.4(3) . .
C8 C9 C10 F12 -94.7(3) . .
C19 N1 C11 C12 -177.2(3) . .
Ho1 N1 C11 C12 -1.8(3) . .
C19 N1 C11 C16 1.4(4) . .
Ho1 N1 C11 C16 176.9(2) . .
Ho1 O5 C12 C13 4.7(4) 3_656 .
Ho1 O5 C12 C13 179.8(2) . .
Ho1 O5 C12 C11 -176.75(17) 3_656 .
Ho1 O5 C12 C11 -1.6(3) . .
N1 C11 C12 O5 2.2(4) . .
C16 C11 C12 O5 -176.4(2) . .
N1 C11 C12 C13 -179.1(3) . .
C16 C11 C12 C13 2.2(4) . .
O5 C12 C13 C14 176.2(3) . .
C11 C12 C13 C14 -2.4(4) . .
C12 C13 C14 C15 1.1(5) . .
C13 C14 C15 C16 0.5(5) . .
C14 C15 C16 C17 179.8(3) . .
C14 C15 C16 C11 -0.6(4) . .
N1 C11 C16 C15 -179.4(3) . .
C12 C11 C16 C15 -0.8(4) . .
N1 C11 C16 C17 0.3(4) . .
C12 C11 C16 C17 178.9(3) . .
C15 C16 C17 C18 178.0(3) . .
C11 C16 C17 C18 -1.6(4) . .
C16 C17 C18 C19 1.2(5) . .
C11 N1 C19 C18 -1.9(4) . .
Ho1 N1 C19 C18 -177.0(2) . .
C11 N1 C19 C20 172.4(2) . .
Ho1 N1 C19 C20 -2.7(3) . .
C17 C18 C19 N1 0.5(5) . .
C17 C18 C19 C20 -173.5(3) . .
C21 N2 C20 C19 -169.0(2) . .
Ho1 N2 C20 C19 0.6(3) . .
N1 C19 C20 N2 1.2(4) . .
C18 C19 C20 N2 175.7(3) . .
C20 N2 C21 C26 -139.3(3) . .
Ho1 N2 C21 C26 52.2(3) . .
C20 N2 C21 C22 45.8(4) . .
Ho1 N2 C21 C22 -122.7(2) . .
C26 C21 C22 C23 0.7(4) . .
N2 C21 C22 C23 175.6(3) . .
C21 C22 C23 C24 0.4(5) . .
C22 C23 C24 F13 -178.9(3) . .
C22 C23 C24 C25 -0.6(5) . .
F13 C24 C25 C26 178.1(3) . .
C23 C24 C25 C26 -0.2(5) . .
C24 C25 C26 C21 1.3(5) . .
C22 C21 C26 C25 -1.5(4) . .
N2 C21 C26 C25 -176.4(3) . .
